data_8101049
loop_
_publ_author_name
'Tsanaktsidis, J.'
'Tiekink, E. R. T.'

_publ_section_title
;
Crystal structure of 1-amino-2-thionebenzothiazole, C~7~H~6~N~2~S~2~
;
_journal_issue 3
_journal_name_full 'Zeitschrift f\"ur Kristallographie - New Crystal Structures'
_journal_page_first 443
_journal_page_last 444
_journal_volume 216
_journal_year 2001
_chemical_formula_moiety 'C7 H6 N2 S2 '
_chemical_formula_structural 'C7 H6 N2 S2'
_chemical_formula_sum 'C7 H6 N2 S2'
_chemical_formula_weight 182.26
_space_group_IT_number 14
_symmetry_cell_setting monoclinic
_symmetry_space_group_name_Hall '-P 2yn'
_symmetry_space_group_name_H-M 'P 1 21/n 1'
_cell_angle_alpha 90
_cell_angle_beta 93.89(4)
_cell_angle_gamma 90
_cell_formula_units_Z 4
_cell_length_a 5.317(2)
_cell_length_b 13.448(5)
_cell_length_c 10.988(6)
_cell_measurement_temperature 293
_cell_volume 783.8(6)
_diffrn_ambient_temperature 293
_exptl_crystal_density_diffrn 1.544
_cod_original_sg_symbol_H-M 'P 21/n'
_cod_original_formula_sum 'C7 H6 N2 S2 '
_cod_database_code 8101049

loop_
_symmetry_equiv_pos_as_xyz
'  +x,  +y,  +z'
1/2-x,1/2+y,1/2-z
'  -x,  -y,  -z'
1/2+x,1/2-y,1/2+z

loop_
_atom_site_label
_atom_site_type_symbol
_atom_site_fract_x
_atom_site_fract_y
_atom_site_fract_z
_atom_site_U_iso_or_equiv
_atom_site_adp_type
_atom_site_occupancy
_atom_site_symmetry_multiplicity
_atom_site_calc_flag
_atom_site_refinement_flags
_atom_site_disorder_assembly
_atom_site_disorder_group
_atom_site_Wyckoff_symbol
S2 S 0.34497(17) 0.30799(6) 0.45513(8) 0.0546(3) Uani 1 4 d . . . e
S3 S 0.23883(14) 0.19546(6) 0.68243(7) 0.0443(2) Uani 1 4 d . . . e
N1 N 0.5910(4) 0.14775(18) 0.5488(2) 0.0361(5) Uani 1 4 d . . . e
N1' N 0.7553(5) 0.1429(2) 0.4543(2) 0.0443(6) Uani 1 4 d . . . e
C2 C 0.4079(5) 0.2172(2) 0.5540(3) 0.0375(6) Uani 1 4 d . . . e
C4 C 0.4183(5) 0.0896(2) 0.7227(3) 0.0359(6) Uani 1 4 d . . . e
C5 C 0.6026(5) 0.0751(2) 0.6402(2) 0.0349(6) Uani 1 4 d . . . e
C6 C 0.7709(5) -0.0033(2) 0.6530(3) 0.0444(7) Uani 1 4 d . . . e
H6 H 0.8940 -0.0129 0.5979 0.053(4) Uiso 1 4 calc R . . e
C7 C 0.7496(6) -0.0664(2) 0.7502(3) 0.0515(8) Uani 1 4 d . . . e
H7 H 0.8604 -0.1197 0.7608 0.053(4) Uiso 1 4 calc R . . e
C8 C 0.5653(6) -0.0524(2) 0.8334(3) 0.0501(8) Uani 1 4 d . . . e
H8 H 0.5561 -0.0959 0.8987 0.053(4) Uiso 1 4 calc R . . e
C9 C 0.3971(6) 0.0254(2) 0.8196(3) 0.0450(7) Uani 1 4 d . . . e
H9 H 0.2726 0.0344 0.8741 0.053(4) Uiso 1 4 calc R . . e
H1A H 0.8460 0.1987 0.4545 0.067(5) Uiso 1 4 d . . . e
H1B H 0.6658 0.1387 0.3862 0.067(5) Uiso 1 4 d . . . e

loop_
_atom_site_aniso_label
_atom_site_aniso_U_11
_atom_site_aniso_U_22
_atom_site_aniso_U_33
_atom_site_aniso_U_23
_atom_site_aniso_U_13
_atom_site_aniso_U_12
S2 0.0628(5) 0.0513(5) 0.0507(5) 0.0123(4) 0.0114(4) 0.0188(4)
S3 0.0432(4) 0.0493(5) 0.0418(4) -0.0027(4) 0.0125(3) 0.0062(3)
N1 0.0337(12) 0.0388(12) 0.0364(12) 0.0034(10) 0.0069(9) 0.0036(10)
N1' 0.0396(13) 0.0531(16) 0.0410(14) 0.0061(12) 0.0099(10) 0.0059(12)
C2 0.0356(14) 0.0395(15) 0.0375(14) -0.0035(12) 0.0034(11) 0.0025(11)
C4 0.0350(14) 0.0375(14) 0.0351(14) -0.0058(12) 0.0016(11) -0.0045(12)
C5 0.0334(14) 0.0362(14) 0.0351(14) 0.0002(11) 0.0018(11) -0.0037(11)
C6 0.0392(15) 0.0453(16) 0.0492(18) 0.0063(14) 0.0077(13) 0.0068(13)
C7 0.0524(18) 0.0440(18) 0.057(2) 0.0059(15) -0.0037(15) 0.0038(14)
C8 0.062(2) 0.0474(18) 0.0405(17) 0.0081(14) -0.0014(15) -0.0131(15)
C9 0.0485(18) 0.0510(19) 0.0358(15) -0.0005(14) 0.0055(13) -0.0124(14)

loop_
_geom_bond_atom_site_label_1
_geom_bond_atom_site_label_2
_geom_bond_distance
_geom_bond_site_symmetry_2
_geom_bond_publ_flag
S2 C2 1.653(3) . ?
S3 C2 1.749(3) . ?
S3 C4 1.754(3) . ?
N1 C2 1.353(4) . ?
N1 C5 1.399(4) . ?
N1 N1' 1.404(3) . ?
C4 C5 1.394(4) . ?
C4 C9 1.381(4) . ?
C5 C6 1.383(4) . ?
C6 C7 1.375(4) . ?
C7 C8 1.397(5) . ?
C8 C9 1.377(5) . ?

loop_
_cod_related_entry_id
_cod_related_entry_database
_cod_related_entry_code
1 ChemSpider 21122283
